data_7238788
loop_
_publ_author_name
'Mirjafari, Arsalan'
'Pham, Lam N.'
'McCabe, John R.'
'Mobarrez, Niloufar'
'Salter, E. Alan'
'Wierzbicki, Andrzej'
'West, Kevin N.'
'Sykora, Richard E.'
'Davis, James H.'

_publ_section_title
;
 Building a bridge between aprotic and protic ionic liquids
;
_journal_issue 2
_journal_name_full 'RSC Adv.'
_journal_page_first 337
_journal_paper_doi 10.1039/C2RA22752E
_journal_volume 3
_journal_year 2013
_chemical_formula_moiety '2(C24 H20 B), C9 H24 N2'
_chemical_formula_sum 'C57 H64 B2 N2'
_chemical_formula_weight 798.72
_space_group_IT_number 14
_space_group_name_Hall '-P 2ybc'
_space_group_name_H-M_alt 'P 1 21/c 1'
_symmetry_cell_setting monoclinic
_symmetry_space_group_name_Hall '-P 2ybc'
_symmetry_space_group_name_H-M 'P 1 21/c 1'
_atom_sites_solution_hydrogens geom
_atom_sites_solution_primary direct
_atom_sites_solution_secondary difmap
_audit_creation_method SHELXL-97
_cell_angle_alpha 90.00
_cell_angle_beta 94.267(3)
_cell_angle_gamma 90.00
_cell_formula_units_Z 4
_cell_length_a 17.2659(4)
_cell_length_b 14.8731(4)
_cell_length_c 18.4787(5)
_cell_measurement_reflns_used 8044
_cell_measurement_temperature 180(2)
_cell_measurement_theta_max 25.0351
_cell_measurement_theta_min 3.1450
_cell_volume 4732.1(2)
_computing_cell_refinement
;
CrysAlisPro, Agilent Technologies,
Version 1.171.35.19 (release 27-10-2011 CrysAlis171 .NET)
(compiled Oct 27 2011,15:02:11)
;
_computing_data_collection
;
CrysAlisPro, Agilent Technologies,
Version 1.171.35.19 (release 27-10-2011 CrysAlis171 .NET)
(compiled Oct 27 2011,15:02:11)
;
_computing_data_reduction
;
CrysAlisPro, Agilent Technologies,
Version 1.171.35.19 (release 27-10-2011 CrysAlis171 .NET)
(compiled Oct 27 2011,15:02:11)
;
_computing_molecular_graphics 'OLEX2 (Dolomanov, 2009)'
_computing_structure_refinement 'SHELXL-97 (Sheldrick, 1997)'
_computing_structure_solution 'SHELXS-97 (Sheldrick, 1990)'
_diffrn_ambient_temperature 180(2)
_diffrn_detector_area_resol_mean 16.0514
_diffrn_measured_fraction_theta_full 0.998
_diffrn_measured_fraction_theta_max 0.998
_diffrn_measurement_device_type 'Xcalibur, Eos'
_diffrn_measurement_method '\w scans'
_diffrn_radiation_monochromator graphite
_diffrn_radiation_source 'fine-focus sealed tube'
_diffrn_radiation_type MoK\a
_diffrn_radiation_wavelength 0.71073
_diffrn_reflns_av_R_equivalents 0.0280
_diffrn_reflns_av_sigmaI/netI 0.0301
_diffrn_reflns_limit_h_max 20
_diffrn_reflns_limit_h_min -19
_diffrn_reflns_limit_k_max 17
_diffrn_reflns_limit_k_min -17
_diffrn_reflns_limit_l_max 22
_diffrn_reflns_limit_l_min -22
_diffrn_reflns_number 33766
_diffrn_reflns_theta_full 25.09
_diffrn_reflns_theta_max 25.09
_diffrn_reflns_theta_min 3.15
_exptl_absorpt_coefficient_mu 0.063
_exptl_absorpt_correction_T_max 1.00000
_exptl_absorpt_correction_T_min 0.93188
_exptl_absorpt_correction_type multi-scan
_exptl_absorpt_process_details
;
CrysAlisPro, Agilent Technologies,
Version 1.171.35.19 (release 27-10-2011 CrysAlis171 .NET)
(compiled Oct 27 2011,15:02:11)
Empirical absorption correction using spherical harmonics,
implemented in SCALE3 ABSPACK scaling algorithm.
;
_exptl_crystal_colour colorless
_exptl_crystal_density_diffrn 1.121
_exptl_crystal_density_method 'not measured'
_exptl_crystal_description prism
_exptl_crystal_F_000 1720
_exptl_crystal_size_max 0.41
_exptl_crystal_size_mid 0.36
_exptl_crystal_size_min 0.18
_refine_diff_density_max 0.360
_refine_diff_density_min -0.169
_refine_diff_density_rms 0.031
_refine_ls_extinction_coef 0.0016(3)
_refine_ls_extinction_expression Fc^*^=kFc[1+0.001xFc^2^\l^3^/sin(2\q)]^-1/4^
_refine_ls_extinction_method SHELXL
_refine_ls_goodness_of_fit_ref 1.026
_refine_ls_hydrogen_treatment constr
_refine_ls_matrix_type full
_refine_ls_number_parameters 555
_refine_ls_number_reflns 8394
_refine_ls_number_restraints 0
_refine_ls_restrained_S_all 1.026
_refine_ls_R_factor_all 0.0640
_refine_ls_R_factor_gt 0.0433
_refine_ls_shift/su_max 0.000
_refine_ls_shift/su_mean 0.000
_refine_ls_structure_factor_coef Fsqd
_refine_ls_weighting_details 'calc w=1/[\s^2^(Fo^2^)+(0.0401P)^2^+1.4062P] where P=(Fo^2^+2Fc^2^)/3'
_refine_ls_weighting_scheme calc
_refine_ls_wR_factor_gt 0.0944
_refine_ls_wR_factor_ref 0.1044
_reflns_number_gt 6371
_reflns_number_total 8394
_reflns_threshold_expression >2sigma(I)
_cod_data_source_file c2ra22752e.txt
_cod_data_source_block abs
_cod_original_sg_symbol_H-M 'P 21/c'
_cod_database_code 7238788

loop_
_symmetry_equiv_pos_as_xyz
'x, y, z'
'-x, y+1/2, -z+1/2'
'-x, -y, -z'
'x, -y-1/2, z-1/2'

loop_
_atom_site_label
_atom_site_type_symbol
_atom_site_fract_x
_atom_site_fract_y
_atom_site_fract_z
_atom_site_U_iso_or_equiv
_atom_site_adp_type
_atom_site_occupancy
_atom_site_symmetry_multiplicity
_atom_site_calc_flag
_atom_site_refinement_flags
N1 N 0.17221(9) 1.10224(10) 0.30278(9) 0.0510(4) Uani 1 1 d .
H1C H 0.1545 1.1436 0.2692 0.061 Uiso 1 1 calc R
H1D H 0.2185 1.1210 0.3245 0.061 Uiso 1 1 calc R
H1E H 0.1372 1.0959 0.3369 0.061 Uiso 1 1 calc R
N2 N 0.31385(8) 0.91823(9) 0.12602(7) 0.0351(3) Uani 1 1 d .
C1 C 0.18290(10) 1.01447(12) 0.26648(10) 0.0414(4) Uani 1 1 d .
H1A H 0.1318 0.9923 0.2460 0.050 Uiso 1 1 calc R
H1B H 0.2037 0.9702 0.3030 0.050 Uiso 1 1 calc R
C2 C 0.23751(9) 1.02092(11) 0.20640(9) 0.0385(4) Uani 1 1 d .
H2A H 0.2873 1.0482 0.2251 0.046 Uiso 1 1 calc R
H2B H 0.2144 1.0591 0.1666 0.046 Uiso 1 1 calc R
C3 C 0.25126(9) 0.92663(11) 0.17857(9) 0.0339(4) Uani 1 1 d .
H3A H 0.2650 0.8872 0.2207 0.041 Uiso 1 1 calc R
H3B H 0.2019 0.9040 0.1545 0.041 Uiso 1 1 calc R
C4 C 0.39274(9) 0.95124(12) 0.15673(10) 0.0416(4) Uani 1 1 d .
H4A H 0.4320 0.9324 0.1233 0.050 Uiso 1 1 calc R
H4B H 0.3919 1.0178 0.1571 0.050 Uiso 1 1 calc R
C5 C 0.41919(10) 0.91935(13) 0.23213(10) 0.0460(5) Uani 1 1 d .
H5A H 0.4133 0.8533 0.2352 0.055 Uiso 1 1 calc R
H5B H 0.3868 0.9473 0.2680 0.055 Uiso 1 1 calc R
C6 C 0.50503(13) 0.94538(15) 0.24920(13) 0.0674(6) Uani 1 1 d .
H6A H 0.5383 0.9032 0.2240 0.081 Uiso 1 1 calc R
H6B H 0.5138 1.0065 0.2303 0.081 Uiso 1 1 calc R
C7 C 0.52822(15) 0.94354(18) 0.32886(15) 0.0910(9) Uani 1 1 d .
H7A H 0.5840 0.9557 0.3369 0.136 Uiso 1 1 calc R
H7B H 0.5168 0.8842 0.3484 0.136 Uiso 1 1 calc R
H7C H 0.4991 0.9895 0.3534 0.136 Uiso 1 1 calc R
C8 C 0.29213(11) 0.96999(14) 0.05770(10) 0.0521(5) Uani 1 1 d .
H8A H 0.2414 0.9495 0.0367 0.078 Uiso 1 1 calc R
H8B H 0.3314 0.9600 0.0228 0.078 Uiso 1 1 calc R
H8C H 0.2895 1.0342 0.0690 0.078 Uiso 1 1 calc R
C9 C 0.31923(12) 0.82035(12) 0.10661(10) 0.0489(5) Uani 1 1 d .
H9A H 0.3324 0.7852 0.1507 0.073 Uiso 1 1 calc R
H9B H 0.3596 0.8121 0.0726 0.073 Uiso 1 1 calc R
H9C H 0.2692 0.8000 0.0839 0.073 Uiso 1 1 calc R
C10 C 0.29278(9) 0.31880(10) 0.41822(8) 0.0265(3) Uani 1 1 d .
C11 C 0.30290(10) 0.40156(11) 0.38308(9) 0.0347(4) Uani 1 1 d .
H11 H 0.3519 0.4141 0.3651 0.042 Uiso 1 1 calc R
C12 C 0.24470(10) 0.46570(11) 0.37345(9) 0.0384(4) Uani 1 1 d .
H12 H 0.2543 0.5204 0.3492 0.046 Uiso 1 1 calc R
C13 C 0.17280(10) 0.45013(11) 0.39911(9) 0.0376(4) Uani 1 1 d .
H13 H 0.1325 0.4935 0.3922 0.045 Uiso 1 1 calc R
C14 C 0.16042(9) 0.37067(11) 0.43491(9) 0.0343(4) Uani 1 1 d .
H14 H 0.1115 0.3595 0.4535 0.041 Uiso 1 1 calc R
C15 C 0.21925(9) 0.30670(10) 0.44399(8) 0.0290(3) Uani 1 1 d .
H15 H 0.2090 0.2525 0.4687 0.035 Uiso 1 1 calc R
C16 C 0.43911(9) 0.27268(10) 0.47249(8) 0.0288(3) Uani 1 1 d .
C17 C 0.49534(10) 0.20961(12) 0.49785(10) 0.0411(4) Uani 1 1 d .
H17 H 0.4872 0.1481 0.4857 0.049 Uiso 1 1 calc R
C18 C 0.56222(10) 0.23313(13) 0.53985(10) 0.0494(5) Uani 1 1 d .
H18 H 0.5986 0.1880 0.5555 0.059 Uiso 1 1 calc R
C19 C 0.57612(10) 0.32158(13) 0.55897(9) 0.0454(5) Uani 1 1 d .
H19 H 0.6222 0.3380 0.5871 0.054 Uiso 1 1 calc R
C20 C 0.52195(10) 0.38578(12) 0.53649(9) 0.0395(4) Uani 1 1 d .
H20 H 0.5302 0.4469 0.5499 0.047 Uiso 1 1 calc R
C21 C 0.45525(9) 0.36135(11) 0.49419(8) 0.0321(4) Uani 1 1 d .
H21 H 0.4190 0.4069 0.4793 0.039 Uiso 1 1 calc R
C22 C 0.38536(9) 0.22926(10) 0.33553(8) 0.0296(4) Uani 1 1 d .
C23 C 0.45859(10) 0.20350(11) 0.31559(10) 0.0423(4) Uani 1 1 d .
H23 H 0.4990 0.1938 0.3525 0.051 Uiso 1 1 calc R
C24 C 0.47429(12) 0.19154(13) 0.24316(11) 0.0532(5) Uani 1 1 d .
H24 H 0.5249 0.1739 0.2319 0.064 Uiso 1 1 calc R
C25 C 0.41740(12) 0.20498(12) 0.18773(10) 0.0505(5) Uani 1 1 d .
H25 H 0.4285 0.1978 0.1385 0.061 Uiso 1 1 calc R
C26 C 0.34471(11) 0.22883(12) 0.20525(9) 0.0456(5) Uani 1 1 d .
H26 H 0.3044 0.2372 0.1680 0.055 Uiso 1 1 calc R
C27 C 0.32960(10) 0.24084(11) 0.27724(8) 0.0366(4) Uani 1 1 d .
H27 H 0.2786 0.2579 0.2876 0.044 Uiso 1 1 calc R
C28 C 0.33191(8) 0.14496(10) 0.45060(8) 0.0286(3) Uani 1 1 d .
C29 C 0.32937(9) 0.06489(10) 0.41101(9) 0.0358(4) Uani 1 1 d .
H29 H 0.3451 0.0658 0.3628 0.043 Uiso 1 1 calc R
C30 C 0.30476(11) -0.01633(11) 0.43928(11) 0.0479(5) Uani 1 1 d .
H30 H 0.3037 -0.0691 0.4102 0.057 Uiso 1 1 calc R
C31 C 0.28190(11) -0.02061(12) 0.50915(11) 0.0509(5) Uani 1 1 d .
H31 H 0.2648 -0.0757 0.5285 0.061 Uiso 1 1 calc R
C32 C 0.28440(10) 0.05687(12) 0.55050(10) 0.0452(5) Uani 1 1 d .
H32 H 0.2690 0.0552 0.5988 0.054 Uiso 1 1 calc R
C33 C 0.30933(9) 0.13696(11) 0.52186(9) 0.0363(4) Uani 1 1 d .
H33 H 0.3113 0.1890 0.5518 0.044 Uiso 1 1 calc R
C34 C 0.13271(9) 0.68930(10) 0.22448(8) 0.0299(4) Uani 1 1 d .
C35 C 0.18404(9) 0.63276(12) 0.19033(9) 0.0384(4) Uani 1 1 d .
H35 H 0.1643 0.5974 0.1503 0.046 Uiso 1 1 calc R
C36 C 0.26252(10) 0.62638(14) 0.21276(10) 0.0494(5) Uani 1 1 d .
H36 H 0.2954 0.5876 0.1880 0.059 Uiso 1 1 calc R
C37 C 0.29254(10) 0.67630(14) 0.27093(11) 0.0526(5) Uani 1 1 d .
H37 H 0.3461 0.6722 0.2864 0.063 Uiso 1 1 calc R
C38 C 0.24438(11) 0.73240(13) 0.30667(10) 0.0488(5) Uani 1 1 d .
H38 H 0.2647 0.7667 0.3471 0.059 Uiso 1 1 calc R
C39 C 0.16590(10) 0.73873(11) 0.28336(9) 0.0380(4) Uani 1 1 d .
H39 H 0.1337 0.7781 0.3084 0.046 Uiso 1 1 calc R
C40 C 0.05332(8) 0.79376(10) 0.13646(8) 0.0255(3) Uani 1 1 d .
C41 C 0.03919(9) 0.88303(10) 0.15533(9) 0.0310(4) Uani 1 1 d .
H41 H 0.0210 0.8950 0.2016 0.037 Uiso 1 1 calc R
C42 C 0.05057(9) 0.95501(11) 0.10936(10) 0.0401(4) Uani 1 1 d .
H42 H 0.0393 1.0144 0.1242 0.048 Uiso 1 1 calc R
C43 C 0.07824(10) 0.94033(12) 0.04229(10) 0.0455(5) Uani 1 1 d .
H43 H 0.0855 0.9892 0.0104 0.055 Uiso 1 1 calc R
C44 C 0.09529(10) 0.85335(13) 0.02192(9) 0.0436(4) Uani 1 1 d .
H44 H 0.1154 0.8424 -0.0237 0.052 Uiso 1 1 calc R
C45 C 0.08297(9) 0.78207(11) 0.06836(8) 0.0345(4) Uani 1 1 d .
H45 H 0.0951 0.7229 0.0534 0.041 Uiso 1 1 calc R
C46 C -0.01619(8) 0.72935(10) 0.25463(8) 0.0272(3) Uani 1 1 d .
C47 C -0.08293(9) 0.78323(11) 0.24233(9) 0.0327(4) Uani 1 1 d .
H47 H -0.0933 0.8095 0.1958 0.039 Uiso 1 1 calc R
C48 C -0.13435(10) 0.79971(11) 0.29516(9) 0.0390(4) Uani 1 1 d .
H48 H -0.1779 0.8378 0.2846 0.047 Uiso 1 1 calc R
C49 C -0.12245(10) 0.76088(12) 0.36321(9) 0.0416(4) Uani 1 1 d .
H49 H -0.1573 0.7721 0.3996 0.050 Uiso 1 1 calc R
C50 C -0.05885(11) 0.70560(11) 0.37698(9) 0.0422(4) Uani 1 1 d .
H50 H -0.0503 0.6775 0.4231 0.051 Uiso 1 1 calc R
C51 C -0.00720(10) 0.69063(10) 0.32393(8) 0.0337(4) Uani 1 1 d .
H51 H 0.0361 0.6524 0.3352 0.040 Uiso 1 1 calc R
C52 C 0.00536(8) 0.62096(10) 0.14564(8) 0.0268(3) Uani 1 1 d .
C53 C -0.04468(9) 0.63085(11) 0.08266(9) 0.0343(4) Uani 1 1 d .
H53 H -0.0534 0.6894 0.0633 0.041 Uiso 1 1 calc R
C54 C -0.08206(10) 0.55841(12) 0.04747(10) 0.0435(4) Uani 1 1 d .
H54 H -0.1155 0.5683 0.0051 0.052 Uiso 1 1 calc R
C55 C -0.07062(10) 0.47237(12) 0.07402(10) 0.0442(4) Uani 1 1 d .
H55 H -0.0962 0.4228 0.0503 0.053 Uiso 1 1 calc R
C56 C -0.02130(10) 0.45913(11) 0.13574(10) 0.0382(4) Uani 1 1 d .
H56 H -0.0124 0.4001 0.1542 0.046 Uiso 1 1 calc R
C57 C 0.01529(9) 0.53229(10) 0.17074(9) 0.0312(4) Uani 1 1 d .
H57 H 0.0483 0.5218 0.2133 0.037 Uiso 1 1 calc R
B1 B 0.36211(10) 0.24209(11) 0.41998(9) 0.0271(4) Uani 1 1 d .
B2 B 0.04326(10) 0.70781(11) 0.19101(9) 0.0265(4) Uani 1 1 d .

loop_
_atom_site_aniso_label
_atom_site_aniso_U_11
_atom_site_aniso_U_22
_atom_site_aniso_U_33
_atom_site_aniso_U_23
_atom_site_aniso_U_13
_atom_site_aniso_U_12
N1 0.0340(8) 0.0528(9) 0.0675(11) -0.0031(8) 0.0116(8) 0.0115(7)
N2 0.0311(7) 0.0390(8) 0.0362(8) 0.0071(6) 0.0085(6) -0.0026(6)
C1 0.0352(10) 0.0462(10) 0.0427(10) -0.0043(8) 0.0041(8) 0.0002(8)
C2 0.0295(9) 0.0394(9) 0.0472(10) 0.0084(8) 0.0072(8) 0.0032(7)
C3 0.0266(8) 0.0400(9) 0.0358(9) 0.0070(7) 0.0069(7) -0.0038(7)
C4 0.0286(9) 0.0417(10) 0.0558(11) 0.0037(9) 0.0115(8) -0.0022(8)
C5 0.0335(10) 0.0505(11) 0.0541(12) -0.0062(9) 0.0034(8) 0.0081(8)
C6 0.0549(13) 0.0547(13) 0.0897(17) 0.0043(12) -0.0134(12) 0.0031(10)
C7 0.0769(17) 0.0796(17) 0.110(2) -0.0058(16) -0.0363(16) 0.0110(14)
C8 0.0494(11) 0.0684(13) 0.0395(11) 0.0201(10) 0.0100(9) 0.0030(10)
C9 0.0579(12) 0.0441(10) 0.0463(11) -0.0055(9) 0.0133(9) -0.0032(9)
C10 0.0302(8) 0.0299(8) 0.0192(7) -0.0030(6) 0.0010(6) -0.0005(7)
C11 0.0355(9) 0.0358(9) 0.0333(9) 0.0026(7) 0.0055(7) 0.0008(7)
C12 0.0506(11) 0.0307(9) 0.0336(9) 0.0038(7) 0.0006(8) 0.0052(8)
C13 0.0387(10) 0.0376(9) 0.0358(9) -0.0077(8) -0.0020(8) 0.0131(8)
C14 0.0307(9) 0.0394(9) 0.0334(9) -0.0092(7) 0.0057(7) 0.0026(7)
C15 0.0311(8) 0.0308(8) 0.0254(8) -0.0031(7) 0.0038(7) 0.0005(7)
C16 0.0279(8) 0.0337(8) 0.0253(8) 0.0022(7) 0.0047(6) 0.0000(7)
C17 0.0363(10) 0.0388(9) 0.0473(11) 0.0039(8) -0.0036(8) 0.0027(8)
C18 0.0360(10) 0.0588(12) 0.0517(12) 0.0142(10) -0.0071(9) 0.0046(9)
C19 0.0318(10) 0.0712(13) 0.0322(10) 0.0065(9) -0.0038(8) -0.0114(9)
C20 0.0384(10) 0.0482(10) 0.0321(9) -0.0023(8) 0.0045(8) -0.0135(8)
C21 0.0308(9) 0.0372(9) 0.0289(8) 0.0011(7) 0.0050(7) -0.0015(7)
C22 0.0318(9) 0.0259(8) 0.0320(9) -0.0017(7) 0.0079(7) -0.0019(7)
C23 0.0381(10) 0.0451(10) 0.0450(11) -0.0077(8) 0.0110(8) 0.0032(8)
C24 0.0481(12) 0.0526(12) 0.0630(13) -0.0124(10) 0.0325(11) 0.0003(9)
C25 0.0694(14) 0.0490(11) 0.0359(10) -0.0100(9) 0.0227(10) -0.0127(10)
C26 0.0570(12) 0.0517(11) 0.0287(9) -0.0022(8) 0.0077(8) -0.0087(9)
C27 0.0373(9) 0.0432(10) 0.0299(9) -0.0014(8) 0.0055(7) -0.0039(8)
C28 0.0241(8) 0.0308(8) 0.0304(8) 0.0011(7) -0.0016(6) 0.0039(6)
C29 0.0375(9) 0.0313(9) 0.0379(10) -0.0004(7) -0.0034(8) 0.0050(7)
C30 0.0521(12) 0.0288(9) 0.0606(13) -0.0004(9) -0.0103(10) 0.0034(8)
C31 0.0484(11) 0.0381(10) 0.0645(14) 0.0207(10) -0.0079(10) -0.0037(9)
C32 0.0402(10) 0.0523(11) 0.0428(11) 0.0160(9) 0.0019(8) -0.0007(9)
C33 0.0368(9) 0.0385(9) 0.0334(9) 0.0030(7) 0.0022(7) -0.0007(8)
C34 0.0288(8) 0.0304(8) 0.0303(9) 0.0109(7) 0.0000(7) -0.0047(7)
C35 0.0302(9) 0.0498(10) 0.0354(9) 0.0081(8) 0.0036(7) 0.0007(8)
C36 0.0322(10) 0.0692(13) 0.0472(11) 0.0178(10) 0.0060(9) 0.0068(9)
C37 0.0257(9) 0.0759(14) 0.0550(13) 0.0324(11) -0.0055(9) -0.0071(10)
C38 0.0445(11) 0.0538(11) 0.0452(11) 0.0146(9) -0.0167(9) -0.0170(9)
C39 0.0371(10) 0.0350(9) 0.0406(10) 0.0073(8) -0.0064(8) -0.0060(8)
C40 0.0200(7) 0.0301(8) 0.0257(8) 0.0020(6) -0.0026(6) -0.0040(6)
C41 0.0254(8) 0.0309(8) 0.0364(9) 0.0037(7) 0.0006(7) -0.0020(7)
C42 0.0303(9) 0.0312(9) 0.0582(12) 0.0101(8) -0.0008(8) -0.0022(7)
C43 0.0350(10) 0.0495(11) 0.0511(12) 0.0272(9) -0.0036(9) -0.0064(8)
C44 0.0400(10) 0.0609(12) 0.0300(9) 0.0119(9) 0.0028(8) -0.0102(9)
C45 0.0353(9) 0.0371(9) 0.0311(9) 0.0020(7) 0.0021(7) -0.0049(7)
C46 0.0278(8) 0.0253(8) 0.0280(8) 0.0007(6) -0.0002(7) -0.0074(6)
C47 0.0277(8) 0.0395(9) 0.0308(9) 0.0037(7) 0.0007(7) -0.0052(7)
C48 0.0279(9) 0.0437(10) 0.0458(11) -0.0026(8) 0.0052(8) -0.0016(8)
C49 0.0418(10) 0.0463(10) 0.0387(10) -0.0056(8) 0.0161(8) -0.0047(8)
C50 0.0571(12) 0.0417(10) 0.0290(9) 0.0048(8) 0.0107(8) -0.0014(9)
C51 0.0403(9) 0.0295(8) 0.0317(9) 0.0037(7) 0.0051(7) 0.0006(7)
C52 0.0223(8) 0.0299(8) 0.0288(8) 0.0015(6) 0.0056(6) -0.0003(6)
C53 0.0335(9) 0.0324(9) 0.0364(9) 0.0018(7) -0.0011(7) -0.0030(7)
C54 0.0394(10) 0.0469(11) 0.0425(10) -0.0029(8) -0.0078(8) -0.0073(8)
C55 0.0430(10) 0.0386(10) 0.0512(11) -0.0126(8) 0.0039(9) -0.0119(8)
C56 0.0392(10) 0.0269(8) 0.0499(11) -0.0002(8) 0.0119(8) -0.0008(7)
C57 0.0289(8) 0.0304(8) 0.0347(9) 0.0024(7) 0.0046(7) 0.0000(7)
B1 0.0270(9) 0.0283(9) 0.0261(9) -0.0004(7) 0.0025(7) 0.0008(7)
B2 0.0255(9) 0.0267(9) 0.0271(9) 0.0026(7) 0.0001(7) -0.0020(7)

loop_
_atom_type_symbol
_atom_type_description
_atom_type_scat_dispersion_real
_atom_type_scat_dispersion_imag
_atom_type_scat_source
C C 0.0033 0.0016 'International Tables Vol C Tables 4.2.6.8 and 6.1.1.4'
H H 0.0000 0.0000 'International Tables Vol C Tables 4.2.6.8 and 6.1.1.4'
B B 0.0013 0.0007 'International Tables Vol C Tables 4.2.6.8 and 6.1.1.4'
N N 0.0061 0.0033 'International Tables Vol C Tables 4.2.6.8 and 6.1.1.4'

loop_
_geom_angle_atom_site_label_1
_geom_angle_atom_site_label_2
_geom_angle_atom_site_label_3
_geom_angle
C8 N2 C9 108.16(14)
C8 N2 C3 110.62(13)
C9 N2 C3 107.05(12)
C8 N2 C4 108.03(13)
C9 N2 C4 109.43(13)
C3 N2 C4 113.44(13)
N1 C1 C2 112.39(14)
C1 C2 C3 108.17(13)
N2 C3 C2 115.56(13)
C5 C4 N2 116.42(14)
C4 C5 C6 109.28(16)
C7 C6 C5 112.3(2)
C15 C10 C11 114.57(14)
C15 C10 B1 125.34(13)
C11 C10 B1 119.87(13)
C12 C11 C10 123.12(15)
C13 C12 C11 120.11(16)
C14 C13 C12 118.94(15)
C13 C14 C15 120.37(15)
C14 C15 C10 122.87(15)
C21 C16 C17 114.54(14)
C21 C16 B1 124.22(13)
C17 C16 B1 121.22(14)
C18 C17 C16 122.95(16)
C19 C18 C17 120.38(17)
C18 C19 C20 118.84(16)
C19 C20 C21 120.20(16)
C20 C21 C16 123.07(15)
C23 C22 C27 114.50(15)
C23 C22 B1 124.72(14)
C27 C22 B1 120.73(14)
C24 C23 C22 122.13(17)
C25 C24 C23 120.98(17)
C26 C25 C24 118.52(17)
C25 C26 C27 120.17(18)
C26 C27 C22 123.68(16)
C29 C28 C33 114.73(14)
C29 C28 B1 124.43(14)
C33 C28 B1 120.79(13)
C30 C29 C28 122.74(16)
C31 C30 C29 120.45(17)
C30 C31 C32 118.67(17)
C31 C32 C33 120.26(17)
C32 C33 C28 123.12(16)
C39 C34 C35 115.33(15)
C39 C34 B2 121.56(14)
C35 C34 B2 122.53(14)
C36 C35 C34 122.70(17)
C37 C36 C35 119.88(18)
C36 C37 C38 119.66(17)
C37 C38 C39 119.94(18)
C38 C39 C34 122.48(17)
C41 C40 C45 115.02(14)
C41 C40 B2 123.81(13)
C45 C40 B2 121.00(13)
C42 C41 C40 122.93(16)
C43 C42 C41 120.12(16)
C42 C43 C44 119.15(16)
C43 C44 C45 119.95(17)
C44 C45 C40 122.78(16)
C51 C46 C47 114.51(14)
C51 C46 B2 122.62(13)
C47 C46 B2 122.75(13)
C48 C47 C46 123.03(15)
C49 C48 C47 120.33(16)
C50 C49 C48 118.55(16)
C49 C50 C51 120.56(16)
C50 C51 C46 122.99(15)
C57 C52 C53 115.12(14)
C57 C52 B2 122.26(13)
C53 C52 B2 122.39(13)
C54 C53 C52 122.77(15)
C55 C54 C53 120.18(16)
C54 C55 C56 119.18(16)
C55 C56 C57 120.06(15)
C56 C57 C52 122.70(15)
C28 B1 C16 107.52(12)
C28 B1 C22 109.15(12)
C16 B1 C22 110.23(12)
C28 B1 C10 111.37(12)
C16 B1 C10 111.84(12)
C22 B1 C10 106.73(12)
C34 B2 C40 102.80(11)
C34 B2 C46 112.44(12)
C40 B2 C46 112.69(12)
C34 B2 C52 112.73(12)
C40 B2 C52 110.68(12)
C46 B2 C52 105.68(12)

loop_
_geom_bond_atom_site_label_1
_geom_bond_atom_site_label_2
_geom_bond_distance
N1 C1 1.486(2)
N2 C8 1.502(2)
N2 C9 1.504(2)
N2 C3 1.5108(19)
N2 C4 1.518(2)
C1 C2 1.512(2)
C2 C3 1.518(2)
C4 C5 1.510(2)
C5 C6 1.542(3)
C6 C7 1.497(3)
C10 C15 1.400(2)
C10 C11 1.409(2)
C10 B1 1.652(2)
C11 C12 1.387(2)
C12 C13 1.381(2)
C13 C14 1.379(2)
C14 C15 1.393(2)
C16 C21 1.400(2)
C16 C17 1.405(2)
C16 B1 1.650(2)
C17 C18 1.387(2)
C18 C19 1.379(3)
C19 C20 1.379(2)
C20 C21 1.391(2)
C22 C23 1.397(2)
C22 C27 1.401(2)
C22 B1 1.651(2)
C23 C24 1.397(2)
C24 C25 1.380(3)
C25 C26 1.366(3)
C26 C27 1.386(2)
C28 C29 1.397(2)
C28 C33 1.406(2)
C28 B1 1.650(2)
C29 C30 1.395(2)
C30 C31 1.379(3)
C31 C32 1.381(3)
C32 C33 1.385(2)
C34 C39 1.400(2)
C34 C35 1.405(2)
C34 B2 1.644(2)
C35 C36 1.391(2)
C36 C37 1.376(3)
C37 C38 1.380(3)
C38 C39 1.394(2)
C40 C41 1.399(2)
C40 C45 1.404(2)
C40 B2 1.645(2)
C41 C42 1.390(2)
C42 C43 1.378(3)
C43 C44 1.385(3)
C44 C45 1.390(2)
C46 C51 1.402(2)
C46 C47 1.408(2)
C46 B2 1.649(2)
C47 C48 1.389(2)
C48 C49 1.385(2)
C49 C50 1.380(2)
C50 C51 1.391(2)
C52 C57 1.404(2)
C52 C53 1.405(2)
C52 B2 1.649(2)
C53 C54 1.392(2)
C54 C55 1.379(2)
C55 C56 1.386(2)
C56 C57 1.393(2)
